data_4083837
loop_
_publ_author_name
'Karshtedt, Dmitry'
'Bell, Alexis T.'
'Tilley, T. Don'

_publ_section_title
;
 Stoichiometric and Catalytic Reactions Involving Si&#x2212;H Bond
 Activations by Rh and Ir Complexes Containing a Pyridylindolide Ligand
;
_journal_issue 19
_journal_name_full Organometallics
_journal_page_first 4471
_journal_paper_doi 10.1021/om060492+
_journal_volume 25
_journal_year 2006
_chemical_formula_moiety 'C37 H40 Ir N2 P Si '
_chemical_formula_sum 'C37 H40 Ir N2 P Si'
_chemical_formula_weight 764.02
_space_group_IT_number 19
_symmetry_cell_setting orthorhombic
_symmetry_Int_Tables_number 19
_symmetry_space_group_name_Hall 'P 2ac 2ab'
_symmetry_space_group_name_H-M 'P 21 21 21'
_audit_creation_date 'Thu May 12 14:47:23 2005'
_audit_creation_method 'by teXsan'
_cell_angle_alpha 90
_cell_angle_beta 90
_cell_angle_gamma 90
_cell_formula_units_Z 4
_cell_length_a 10.979(1)
_cell_length_b 15.360(1)
_cell_length_c 19.484(2)
_cell_measurement_reflns_used 5295
_cell_measurement_temperature 143.2
_cell_measurement_theta_max 24.5
_cell_measurement_theta_min 2.5
_cell_volume 3285.7(5)
_computing_cell_refinement 'Bruker-AXS SAINT v6.40'
_computing_data_collection 'Bruker-AXS SMART v5.054'
_computing_data_reduction 'Bruker-AXS SAINT v6.40'
_computing_publication_material teXsan
_computing_structure_refinement teXsan
_computing_structure_solution SIR97
_diffrn_measured_fraction_theta_full 1.5712
_diffrn_measured_fraction_theta_max 1.5712
_diffrn_measurement_device_type 'Bruker SMART 1000'
_diffrn_measurement_method \w-scans
_diffrn_radiation_type 'Mo K\a'
_diffrn_radiation_wavelength 0.7107
_diffrn_reflns_av_R_equivalents 0.048
_diffrn_reflns_limit_h_max 13
_diffrn_reflns_limit_h_min 0
_diffrn_reflns_limit_k_max 18
_diffrn_reflns_limit_k_min 0
_diffrn_reflns_limit_l_max 22
_diffrn_reflns_limit_l_min -22
_diffrn_reflns_number 14646
_diffrn_reflns_theta_full 25.59
_diffrn_reflns_theta_max 25.59
_diffrn_standards_decay_% 0
_diffrn_standards_interval_count 0
_diffrn_standards_interval_time 0
_diffrn_standards_number 0
_exptl_absorpt_coefficient_mu 4.188
_exptl_absorpt_correction_T_max 0.846
_exptl_absorpt_correction_T_min 0.507
_exptl_absorpt_correction_type empirical
_exptl_absorpt_process_details 'Blessing, 1995'
_exptl_crystal_colour red
_exptl_crystal_density_diffrn 1.544
_exptl_crystal_density_method 'not measured'
_exptl_crystal_description blocklike
_exptl_crystal_F_000 1528.00
_exptl_crystal_size_max 0.170
_exptl_crystal_size_mid 0.100
_exptl_crystal_size_min 0.040
_refine_diff_density_max 1.35
_refine_diff_density_min -1.50
_refine_ls_extinction_method none
_refine_ls_goodness_of_fit_ref 1.163
_refine_ls_hydrogen_treatment constr
_refine_ls_number_parameters 364
_refine_ls_number_reflns 4655
_refine_ls_R_factor_all 0.0463
_refine_ls_R_factor_gt 0.0341
_refine_ls_shift/su_max 0.0104
_refine_ls_structure_factor_coef F
_refine_ls_weighting_details 'w = 1/[\s^2^(Fo) + 0.00022|Fo|^2^]'
_refine_ls_weighting_scheme calc
_refine_ls_wR_factor_all 0.0400
_refine_ls_wR_factor_ref 0.0368
_reflns_number_gt 4655
_reflns_number_total 5460
_reflns_threshold_expression F^2^>3.0\s(F^2^)
_cod_data_source_file om060492%2Bsi20060605_025700.cif
_cod_data_source_block n2irpph_for_dmitry_Karshte
_cod_original_sg_symbol_H-M 'P 21 21 21 '
_cod_original_formula_sum 'C37 H40 Ir N2 P Si '
_cod_database_code 4083837

loop_
_symmetry_equiv_pos_as_xyz
x,y,z
1/2-x,-y,1/2+z
1/2+x,1/2-y,-z
-x,1/2+y,1/2-z

loop_
_atom_site_label
_atom_site_type_symbol
_atom_site_fract_x
_atom_site_fract_y
_atom_site_fract_z
_atom_site_U_iso_or_equiv
_atom_site_adp_type
_atom_site_occupancy
_atom_site_calc_flag
Ir1 Ir 0.17053(3) 0.03527(2) 0.17909(2) 0.0151 Uani 1.00 d
P1 P 0.0474(2) -0.0475(1) 0.2429(1) 0.0202 Uani 1.00 d
Si1 Si 0.2048(2) -0.0634(1) 0.0914(1) 0.0230 Uani 1.00 d
N1 N 0.2614(6) 0.1420(4) 0.1441(3) 0.017(2) Uani 1.00 d
N2 N 0.3456(6) 0.0244(4) 0.2299(3) 0.019(2) Uani 1.00 d
C1 C 0.2340(8) 0.2098(5) 0.0997(4) 0.023(2) Uani 1.00 d
C2 C 0.1274(9) 0.2267(6) 0.0650(5) 0.029(3) Uani 1.00 d
C3 C 0.1227(9) 0.3019(5) 0.0250(4) 0.029(3) Uani 1.00 d
C4 C 0.2232(10) 0.3572(5) 0.0201(4) 0.033(3) Uani 1.00 d
C5 C 0.3285(10) 0.3415(4) 0.0552(4) 0.026(2) Uani 1.00 d
C6 C 0.3375(9) 0.2659(4) 0.0967(4) 0.021(2) Uani 1.00 d
C7 C 0.4293(8) 0.2301(5) 0.1396(4) 0.027(3) Uani 1.00 d
C8 C 0.3773(7) 0.1560(5) 0.1675(4) 0.019(2) Uani 1.00 d
C9 C 0.4242(8) 0.0914(5) 0.2153(4) 0.019(2) Uani 1.00 d
C10 C 0.5379(8) 0.0964(6) 0.2451(5) 0.033(3) Uani 1.00 d
C11 C 0.5772(8) 0.0320(7) 0.2887(5) 0.038(3) Uani 1.00 d
C12 C 0.4997(8) -0.0370(6) 0.3016(4) 0.032(2) Uani 1.00 d
C13 C 0.3872(7) -0.0395(6) 0.2726(4) 0.026(2) Uani 1.00 d
C14 C 0.1041(8) -0.1438(5) 0.2891(4) 0.020(2) Uani 1.00 d
C15 C 0.1146(8) -0.2221(5) 0.2550(4) 0.022(2) Uani 1.00 d
C16 C 0.1611(9) -0.2951(5) 0.2885(4) 0.024(2) Uani 1.00 d
C17 C 0.2041(8) -0.2876(5) 0.3548(5) 0.026(3) Uani 1.00 d
C18 C 0.1938(8) -0.2094(5) 0.3894(4) 0.026(3) Uani 1.00 d
C19 C 0.1439(8) -0.1364(5) 0.3565(4) 0.021(2) Uani 1.00 d
C20 C -0.1001(7) -0.0864(5) 0.2098(4) 0.018(2) Uani 1.00 d
C21 C -0.1568(9) -0.1609(5) 0.2352(4) 0.024(2) Uani 1.00 d
C22 C -0.2695(9) -0.1877(6) 0.2095(5) 0.035(3) Uani 1.00 d
C23 C -0.3254(9) -0.1394(6) 0.1578(4) 0.034(3) Uani 1.00 d
C24 C -0.2714(8) -0.0632(6) 0.1347(5) 0.035(3) Uani 1.00 d
C25 C -0.1604(8) -0.0383(5) 0.1601(3) 0.026(2) Uani 1.00 d
C26 C 0.0001(7) 0.0238(4) 0.3136(4) 0.018(2) Uani 1.00 d
C27 C -0.1038(8) 0.0090(5) 0.3519(4) 0.022(2) Uani 1.00 d
C28 C -0.1370(8) 0.0653(5) 0.4034(4) 0.029(3) Uani 1.00 d
C29 C -0.0687(9) 0.1387(5) 0.4167(4) 0.030(3) Uani 1.00 d
C30 C 0.0366(8) 0.1545(5) 0.3803(4) 0.028(3) Uani 1.00 d
C31 C 0.0704(7) 0.0977(5) 0.3286(4) 0.023(2) Uani 1.00 d
C32 C 0.0667(7) -0.1151(5) 0.0513(4) 0.023(2) Uani 1.00 d
C33 C -0.0084(9) -0.0541(6) 0.0046(5) 0.041(3) Uani 1.00 d
C34 C 0.2867(8) -0.0069(5) 0.0174(4) 0.025(2) Uani 1.00 d
C35 C 0.4191(9) 0.0141(5) 0.0309(5) 0.035(3) Uani 1.00 d
C36 C 0.3094(8) -0.1534(5) 0.1209(4) 0.030(3) Uani 1.00 d
C37 C 0.3536(9) -0.2167(5) 0.0658(5) 0.036(3) Uani 1.00 d
H1 H 0.053(7) 0.045(6) 0.140(4) 0.0443 Uiso 1.00 calc
H2 H 0.0594 0.1886 0.0683 0.0350 Uiso 1.00 calc
H3 H 0.0502 0.3156 0.0007 0.0347 Uiso 1.00 calc
H4 H 0.2181 0.4071 -0.0085 0.0398 Uiso 1.00 calc
H5 H 0.3951 0.3808 0.0519 0.0308 Uiso 1.00 calc
H6 H 0.5090 0.2521 0.1473 0.0323 Uiso 1.00 calc
H7 H 0.5892 0.1447 0.2356 0.0392 Uiso 1.00 calc
H8 H 0.6555 0.0347 0.3093 0.0458 Uiso 1.00 calc
H9 H 0.5252 -0.0830 0.3309 0.0388 Uiso 1.00 calc
H10 H 0.3354 -0.0874 0.2824 0.0312 Uiso 1.00 calc
H11 H 0.0900 -0.2263 0.2084 0.0269 Uiso 1.00 calc
H12 H 0.1631 -0.3497 0.2658 0.0290 Uiso 1.00 calc
H13 H 0.2409 -0.3362 0.3767 0.0313 Uiso 1.00 calc
H14 H 0.2207 -0.2049 0.4356 0.0313 Uiso 1.00 calc
H15 H 0.1375 -0.0825 0.3801 0.0250 Uiso 1.00 calc
H16 H -0.1184 -0.1939 0.2703 0.0289 Uiso 1.00 calc
H17 H -0.3078 -0.2385 0.2271 0.0416 Uiso 1.00 calc
H18 H -0.4002 -0.1585 0.1384 0.0405 Uiso 1.00 calc
H19 H -0.3115 -0.0284 0.1014 0.0421 Uiso 1.00 calc
H20 H -0.1237 0.0134 0.1431 0.0310 Uiso 1.00 calc
H21 H -0.1527 -0.0407 0.3426 0.0261 Uiso 1.00 calc
H22 H -0.2076 0.0535 0.4300 0.0348 Uiso 1.00 calc
H23 H -0.0943 0.1786 0.4511 0.0366 Uiso 1.00 calc
H24 H 0.0854 0.2039 0.3907 0.0331 Uiso 1.00 calc
H25 H 0.1422 0.1089 0.3029 0.0279 Uiso 1.00 calc
H26 H 0.0930 -0.1633 0.0246 0.0282 Uiso 1.00 calc
H27 H 0.0151 -0.1350 0.0872 0.0282 Uiso 1.00 calc
H28 H -0.0363 -0.0057 0.0305 0.0492 Uiso 1.00 calc
H29 H 0.0412 -0.0342 -0.0322 0.0492 Uiso 1.00 calc
H30 H -0.0763 -0.0850 -0.0134 0.0492 Uiso 1.00 calc
H31 H 0.2827 -0.0438 -0.0216 0.0309 Uiso 1.00 calc
H32 H 0.2454 0.0461 0.0080 0.0309 Uiso 1.00 calc
H33 H 0.4624 -0.0382 0.0401 0.0418 Uiso 1.00 calc
H34 H 0.4531 0.0418 -0.0082 0.0418 Uiso 1.00 calc
H35 H 0.4251 0.0518 0.0694 0.0418 Uiso 1.00 calc
H36 H 0.3791 -0.1271 0.1410 0.0361 Uiso 1.00 calc
H37 H 0.2672 -0.1863 0.1547 0.0361 Uiso 1.00 calc
H38 H 0.2857 -0.2448 0.0454 0.0430 Uiso 1.00 calc
H39 H 0.3976 -0.1856 0.0316 0.0430 Uiso 1.00 calc
H40 H 0.4055 -0.2591 0.0861 0.0430 Uiso 1.00 calc

loop_
_atom_site_aniso_label
_atom_site_aniso_U_11
_atom_site_aniso_U_22
_atom_site_aniso_U_33
_atom_site_aniso_U_12
_atom_site_aniso_U_13
_atom_site_aniso_U_23
Ir1 0.0154 0.0143 0.0157 -0.0008 -0.0006 0.0023
P1 0.0207 0.0220 0.0179 0.0011 -0.0021 0.0010
Si1 0.0262 0.0219 0.0208 0.0017 0.0002 0.0031
N1 0.019(4) 0.013(3) 0.019(4) -0.001(3) -0.002(3) 0.004(3)
N2 0.023(4) 0.016(3) 0.018(3) -0.004(3) 0.004(3) 0.000(3)
C1 0.030(6) 0.018(4) 0.020(5) -0.000(4) 0.007(4) -0.004(4)
C2 0.039(6) 0.021(5) 0.028(5) -0.001(4) -0.002(4) -0.003(4)
C3 0.037(6) 0.021(5) 0.029(5) 0.010(4) 0.005(4) 0.007(4)
C4 0.063(7) 0.022(5) 0.015(5) 0.010(5) 0.004(4) -0.002(4)
C5 0.044(6) 0.006(3) 0.027(4) -0.009(5) 0.009(5) -0.002(3)
C6 0.031(5) 0.015(4) 0.016(4) -0.002(4) 0.008(5) -0.006(3)
C7 0.032(6) 0.024(4) 0.025(5) -0.004(4) 0.007(4) -0.004(4)
C8 0.018(4) 0.017(4) 0.022(5) 0.000(3) 0.001(4) -0.004(4)
C9 0.022(5) 0.012(4) 0.023(4) 0.003(3) -0.008(4) -0.001(3)
C10 0.024(5) 0.035(5) 0.040(6) -0.006(4) 0.008(4) 0.004(5)
C11 0.027(5) 0.039(5) 0.047(5) 0.002(5) -0.014(4) 0.004(5)
C12 0.029(5) 0.035(4) 0.033(5) 0.006(5) -0.006(4) 0.010(5)
C13 0.030(5) 0.023(4) 0.025(4) 0.004(4) -0.007(4) 0.003(4)
C14 0.022(5) 0.016(4) 0.020(4) -0.003(4) 0.001(4) 0.004(4)
C15 0.028(5) 0.017(4) 0.022(5) -0.004(4) -0.004(4) -0.003(4)
C16 0.021(5) 0.015(4) 0.037(5) 0.003(4) -0.005(5) 0.000(3)
C17 0.028(6) 0.018(4) 0.032(5) 0.002(4) -0.001(4) 0.012(4)
C18 0.028(6) 0.030(5) 0.021(4) 0.005(4) -0.003(4) 0.002(4)
C19 0.032(6) 0.011(4) 0.019(4) -0.002(4) -0.004(4) 0.000(3)
C20 0.024(5) 0.012(4) 0.019(4) -0.006(4) 0.004(4) -0.001(3)
C21 0.023(5) 0.020(4) 0.030(5) -0.003(4) 0.005(4) 0.005(4)
C22 0.035(6) 0.024(5) 0.045(6) -0.003(4) 0.003(5) 0.000(5)
C23 0.020(5) 0.043(5) 0.039(5) -0.010(5) -0.002(5) -0.001(4)
C24 0.016(5) 0.045(6) 0.044(6) -0.004(4) -0.008(4) 0.012(5)
C25 0.025(4) 0.029(4) 0.024(4) -0.011(5) -0.006(4) 0.003(4)
C26 0.024(4) 0.016(4) 0.013(4) -0.001(3) 0.002(4) 0.002(4)
C27 0.028(5) 0.014(4) 0.023(4) 0.003(3) -0.006(4) 0.001(3)
C28 0.031(6) 0.028(5) 0.028(5) 0.005(4) 0.002(4) 0.001(4)
C29 0.050(7) 0.016(4) 0.025(5) 0.018(4) -0.001(5) 0.001(4)
C30 0.036(6) 0.014(4) 0.033(5) 0.003(4) 0.000(4) 0.000(4)
C31 0.027(5) 0.016(4) 0.027(5) -0.001(3) 0.007(4) 0.001(4)
C32 0.025(5) 0.017(4) 0.028(5) -0.000(4) -0.003(4) -0.006(4)
C33 0.029(5) 0.055(7) 0.039(5) 0.004(5) -0.009(4) 0.000(5)
C34 0.037(6) 0.025(4) 0.014(4) -0.005(4) 0.002(4) -0.008(3)
C35 0.050(7) 0.021(5) 0.034(5) -0.014(4) 0.021(5) -0.012(4)
C36 0.024(6) 0.035(5) 0.030(5) 0.009(4) 0.017(4) 0.008(4)
C37 0.021(6) 0.027(5) 0.060(7) -0.003(4) 0.011(5) -0.002(5)

loop_
_atom_type_symbol
_atom_type_description
_atom_type_scat_dispersion_real
_atom_type_scat_dispersion_imag
_atom_type_scat_source
Ir Ir -1.444 7.990
;International Tables for Crystallography
(1992, Vol. C, Tables 4.2.6.8 and 6.1.1.1)
;
P P 0.102 0.094
;International Tables for Crystallography
(1992, Vol. C, Tables 4.2.6.8 and 6.1.1.1)
;
Si Si 0.082 0.070
;International Tables for Crystallography
(1992, Vol. C, Tables 4.2.6.8 and 6.1.1.1)
;
N N 0.006 0.003
;International Tables for Crystallography
(1992, Vol. C, Tables 4.2.6.8 and 6.1.1.1)
;
C C 0.003 0.002
;International Tables for Crystallography
(1992, Vol. C, Tables 4.2.6.8 and 6.1.1.1)
;
H H 0.000 0.000
;International Tables for Crystallography
(1992, Vol. C, Table 6.1.1.2)
;

loop_
_geom_angle_atom_site_label_1
_geom_angle_atom_site_label_2
_geom_angle_atom_site_label_3
_geom_angle
_geom_angle_publ_flag
P1 IR1 SI1 97.83(7) ?
P1 IR1 N1 160.2(2) ?
P1 IR1 N2 103.8(2) ?
SI1 IR1 N1 101.5(2) ?
SI1 IR1 N2 98.2(2) ?
N1 IR1 N2 77.3(2) ?
P1 IR1 H1 79(3) ?
SI1 IR1 H1 80(3) ?
N1 IR1 H1 99(3) ?
N2 IR1 H1 176(2) ?
IR1 P1 C14 121.7(3) ?
IR1 P1 C20 121.5(3) ?
IR1 P1 C26 104.4(2) ?
C14 P1 C20 102.0(4) ?
C14 P1 C26 102.0(3) ?
C20 P1 C26 102.0(3) ?
IR1 SI1 C32 116.8(3) ?
IR1 SI1 C34 109.6(2) ?
IR1 SI1 C36 110.7(3) ?
C32 SI1 C34 105.0(4) ?
C32 SI1 C36 107.9(4) ?
C34 SI1 C36 106.1(4) ?
IR1 N1 C1 135.0(6) ?
IR1 N1 C8 118.0(5) ?
C1 N1 C8 107.0(6) ?
IR1 N2 C9 113.9(5) ?
IR1 N2 C13 129.0(5) ?
C9 N2 C13 117.1(7) ?
N1 C1 C2 129.3(8) ?
N1 C1 C6 107.9(7) ?
C2 C1 C6 122.8(8) ?
C1 C2 C3 117.5(8) ?
C2 C3 C4 120.9(8) ?
C3 C4 C5 121.9(8) ?
C4 C5 C6 119.2(8) ?
C1 C6 C5 117.6(9) ?
C1 C6 C7 107.8(7) ?
C5 C6 C7 134.6(9) ?
C6 C7 C8 105.0(7) ?
N1 C8 C7 112.3(7) ?
N1 C8 C9 115.8(7) ?
C7 C8 C9 131.8(8) ?
N2 C9 C8 114.9(7) ?
N2 C9 C10 121.5(7) ?
C8 C9 C10 123.6(7) ?
C9 C10 C11 120.4(8) ?
C10 C11 C12 118.1(8) ?
C11 C12 C13 120.4(8) ?
N2 C13 C12 122.5(8) ?
P1 C14 C15 119.6(6) ?
P1 C14 C19 120.3(6) ?
C15 C14 C19 120.0(8) ?
C14 C15 C16 120.4(8) ?
C15 C16 C17 119.8(7) ?
C16 C17 C18 120.0(8) ?
C17 C18 C19 120.3(7) ?
C14 C19 C18 119.4(7) ?
P1 C20 C21 122.3(6) ?
P1 C20 C25 119.4(6) ?
C21 C20 C25 118.2(8) ?
C20 C21 C22 120.6(8) ?
C21 C22 C23 119.5(8) ?
C22 C23 C24 119.7(8) ?
C23 C24 C25 120.0(8) ?
C20 C25 C24 121.8(7) ?
P1 C26 C27 122.7(5) ?
P1 C26 C31 118.9(6) ?
C27 C26 C31 118.3(7) ?
C26 C27 C28 120.7(7) ?
C27 C28 C29 120.5(8) ?
C28 C29 C30 120.2(8) ?
C29 C30 C31 119.3(8) ?
C26 C31 C30 120.9(7) ?
SI1 C32 C33 114.8(6) ?
SI1 C34 C35 114.8(6) ?
SI1 C36 C37 116.4(6) ?
P1 IR1 H1 79(3) no
SI1 IR1 H1 80(3) no
N1 IR1 H1 99(3) no
N2 IR1 H1 176(2) no
C1 C2 H2 121.233 no
C3 C2 H2 121.254 no
C2 C3 H3 119.513 no
C4 C3 H3 119.587 no
C3 C4 H4 119.039 no
C5 C4 H4 119.064 no
C4 C5 H5 120.383 no
C6 C5 H5 120.372 no
C6 C7 H6 127.527 no
C8 C7 H6 127.501 no
C9 C10 H7 119.814 no
C11 C10 H7 119.818 no
C10 C11 H8 120.936 no
C12 C11 H8 120.939 no
C11 C12 H9 119.824 no
C13 C12 H9 119.822 no
N2 C13 H10 118.726 no
C12 C13 H10 118.763 no
C14 C15 H11 119.776 no
C16 C15 H11 119.783 no
C15 C16 H12 120.092 no
C17 C16 H12 120.118 no
C16 C17 H13 120.013 no
C18 C17 H13 119.972 no
C17 C18 H14 119.899 no
C19 C18 H14 119.825 no
C14 C19 H15 120.312 no
C18 C19 H15 120.318 no
C20 C21 H16 119.716 no
C22 C21 H16 119.666 no
C21 C22 H17 120.256 no
C23 C22 H17 120.247 no
C22 C23 H18 120.147 no
C24 C23 H18 120.126 no
C23 C24 H19 120.000 no
C25 C24 H19 119.997 no
C20 C25 H20 119.072 no
C24 C25 H20 119.114 no
C26 C27 H21 119.639 no
C28 C27 H21 119.683 no
C27 C28 H22 119.730 no
C29 C28 H22 119.735 no
C28 C29 H23 119.967 no
C30 C29 H23 119.812 no
C29 C30 H24 120.308 no
C31 C30 H24 120.438 no
C26 C31 H25 119.525 no
C30 C31 H25 119.526 no
SI1 C32 H26 108.160 no
SI1 C32 H27 108.148 no
C33 C32 H26 108.124 no
C33 C32 H27 108.114 no
H26 C32 H27 109.422 no
C32 C33 H28 109.479 no
C32 C33 H29 109.484 no
C32 C33 H30 109.515 no
H28 C33 H29 109.442 no
H28 C33 H30 109.440 no
H29 C33 H30 109.467 no
SI1 C34 H31 108.185 no
SI1 C34 H32 108.164 no
C35 C34 H31 108.134 no
C35 C34 H32 108.058 no
H31 C34 H32 109.459 no
C34 C35 H33 109.435 no
C34 C35 H34 109.500 no
C34 C35 H35 109.523 no
H33 C35 H34 109.412 no
H33 C35 H35 109.453 no
H34 C35 H35 109.503 no
SI1 C36 H36 107.660 no
SI1 C36 H37 107.711 no
C37 C36 H36 107.746 no
C37 C36 H37 107.762 no
H36 C36 H37 109.408 no
C36 C37 H38 109.537 no
C36 C37 H39 109.510 no
C36 C37 H40 109.442 no
H38 C37 H39 109.533 no
H38 C37 H40 109.448 no
H39 C37 H40 109.357 no

loop_
_geom_bond_atom_site_label_1
_geom_bond_atom_site_label_2
_geom_bond_distance
_geom_bond_publ_flag
IR1 P1 2.234(2) yes
IR1 SI1 2.315(2) yes
IR1 N1 2.037(6) yes
IR1 N2 2.168(6) yes
IR1 H1 1.51(8) no
P1 C14 1.839(8) yes
P1 C20 1.842(8) yes
P1 C26 1.836(7) yes
SI1 C32 1.881(8) yes
SI1 C34 1.907(8) yes
SI1 C36 1.887(8) yes
N1 C1 1.385(10) yes
N1 C8 1.369(10) yes
N2 C9 1.374(10) yes
N2 C13 1.365(10) yes
C1 C2 1.38(1) yes
C1 C6 1.43(1) yes
C2 C3 1.39(1) yes
C3 C4 1.39(1) yes
C4 C5 1.37(1) yes
C5 C6 1.42(1) yes
C6 C7 1.42(1) yes
C7 C8 1.38(1) yes
C8 C9 1.45(1) yes
C9 C10 1.38(1) yes
C10 C11 1.37(1) yes
C11 C12 1.38(1) yes
C12 C13 1.36(1) yes
C14 C15 1.38(1) yes
C14 C19 1.390(10) yes
C15 C16 1.39(1) yes
C16 C17 1.38(1) yes
C17 C18 1.38(1) yes
C18 C19 1.40(1) yes
C20 C21 1.39(1) yes
C20 C25 1.39(1) yes
C21 C22 1.40(1) yes
C22 C23 1.39(1) yes
C23 C24 1.39(1) yes
C24 C25 1.37(1) yes
C26 C27 1.38(1) yes
C26 C31 1.403(10) yes
C27 C28 1.37(1) yes
C28 C29 1.38(1) yes
C29 C30 1.38(1) yes
C30 C31 1.38(1) yes
C32 C33 1.55(1) yes
C34 C35 1.51(1) yes
C36 C37 1.53(1) yes
IR1 H1 1.51(8) no
C2 H2 0.950 no
C3 H3 0.950 no
C4 H4 0.950 no
C5 H5 0.950 no
C7 H6 0.950 no
C10 H7 0.950 no
C11 H8 0.950 no
C12 H9 0.950 no
C13 H10 0.950 no
C15 H11 0.950 no
C16 H12 0.950 no
C17 H13 0.950 no
C18 H14 0.950 no
C19 H15 0.950 no
C21 H16 0.950 no
C22 H17 0.950 no
C23 H18 0.950 no
C24 H19 0.950 no
C25 H20 0.950 no
C27 H21 0.950 no
C28 H22 0.951 no
C29 H23 0.950 no
C30 H24 0.950 no
C31 H25 0.950 no
C32 H26 0.950 no
C32 H27 0.950 no
C33 H28 0.950 no
C33 H29 0.950 no
C33 H30 0.950 no
C34 H31 0.950 no
C34 H32 0.950 no
C35 H33 0.951 no
C35 H34 0.950 no
C35 H35 0.950 no
C36 H36 0.951 no
C36 H37 0.950 no
C37 H38 0.949 no
C37 H39 0.950 no
C37 H40 0.951 no

loop_
_geom_contact_atom_site_label_1
_geom_contact_atom_site_label_2
_geom_contact_distance
_geom_contact_site_symmetry_2
C4 C17 3.49(1) 2_554
C4 C18 3.53(1) 2_554
C8 C22 3.59(1) 4_555

loop_
_geom_torsion_atom_site_label_1
_geom_torsion_atom_site_label_2
_geom_torsion_atom_site_label_3
_geom_torsion_atom_site_label_4
_geom_torsion
_geom_torsion_site_symmetry_1
_geom_torsion_site_symmetry_2
_geom_torsion_site_symmetry_3
_geom_torsion_site_symmetry_4
_geom_torsion_publ_flag
IR1 P1 C14 C15 -83.7(7) 1_555 1_555 1_555 1_555 yes
IR1 P1 C14 C19 91.9(7) 1_555 1_555 1_555 1_555 yes
IR1 P1 C20 C21 155.6(6) 1_555 1_555 1_555 1_555 yes
IR1 P1 C20 C25 -27.5(7) 1_555 1_555 1_555 1_555 yes
IR1 P1 C26 C27 158.8(6) 1_555 1_555 1_555 1_555 yes
IR1 P1 C26 C31 -19.8(6) 1_555 1_555 1_555 1_555 yes
IR1 SI1 C32 C33 73.0(6) 1_555 1_555 1_555 1_555 yes
IR1 SI1 C34 C35 72.8(6) 1_555 1_555 1_555 1_555 yes
IR1 SI1 C36 C37 -172.1(6) 1_555 1_555 1_555 1_555 yes
IR1 N1 C1 C2 1(1) 1_555 1_555 1_555 1_555 yes
IR1 N1 C1 C6 179.4(5) 1_555 1_555 1_555 1_555 yes
IR1 N1 C8 C7 179.6(5) 1_555 1_555 1_555 1_555 yes
IR1 N1 C8 C9 0.6(9) 1_555 1_555 1_555 1_555 yes
IR1 N2 C9 C8 -1.4(8) 1_555 1_555 1_555 1_555 yes
IR1 N2 C9 C10 177.7(6) 1_555 1_555 1_555 1_555 yes
IR1 N2 C13 C12 -179.1(6) 1_555 1_555 1_555 1_555 yes
P1 IR1 SI1 C32 50.8(3) 1_555 1_555 1_555 1_555 yes
P1 IR1 SI1 C34 170.0(3) 1_555 1_555 1_555 1_555 yes
P1 IR1 SI1 C36 -73.3(3) 1_555 1_555 1_555 1_555 yes
P1 IR1 N1 C1 -84.6(9) 1_555 1_555 1_555 1_555 yes
P1 IR1 N1 C8 94.6(7) 1_555 1_555 1_555 1_555 yes
P1 IR1 N2 C9 -158.4(5) 1_555 1_555 1_555 1_555 yes
P1 IR1 N2 C13 22.6(6) 1_555 1_555 1_555 1_555 yes
P1 C14 C15 C16 177.9(7) 1_555 1_555 1_555 1_555 yes
P1 C14 C19 C18 -176.1(7) 1_555 1_555 1_555 1_555 yes
P1 C20 C21 C22 179.0(7) 1_555 1_555 1_555 1_555 yes
P1 C20 C25 C24 -178.6(7) 1_555 1_555 1_555 1_555 yes
P1 C26 C27 C28 -178.5(6) 1_555 1_555 1_555 1_555 yes
P1 C26 C31 C30 178.4(6) 1_555 1_555 1_555 1_555 yes
SI1 IR1 P1 C14 69.8(3) 1_555 1_555 1_555 1_555 yes
SI1 IR1 P1 C20 -61.8(3) 1_555 1_555 1_555 1_555 yes
SI1 IR1 P1 C26 -176.0(2) 1_555 1_555 1_555 1_555 yes
SI1 IR1 N1 C1 83.9(7) 1_555 1_555 1_555 1_555 yes
SI1 IR1 N1 C8 -96.9(5) 1_555 1_555 1_555 1_555 yes
SI1 IR1 N2 C9 101.4(5) 1_555 1_555 1_555 1_555 yes
SI1 IR1 N2 C13 -77.6(6) 1_555 1_555 1_555 1_555 yes
N1 IR1 P1 C14 -121.6(6) 1_555 1_555 1_555 1_555 yes
N1 IR1 P1 C20 106.8(6) 1_555 1_555 1_555 1_555 yes
N1 IR1 P1 C26 -7.4(6) 1_555 1_555 1_555 1_555 yes
N1 IR1 SI1 C32 -125.3(3) 1_555 1_555 1_555 1_555 yes
N1 IR1 SI1 C34 -6.1(3) 1_555 1_555 1_555 1_555 yes
N1 IR1 SI1 C36 110.7(3) 1_555 1_555 1_555 1_555 yes
N1 IR1 N2 C9 1.3(5) 1_555 1_555 1_555 1_555 yes
N1 IR1 N2 C13 -177.7(7) 1_555 1_555 1_555 1_555 yes
N1 C1 C2 C3 177.9(8) 1_555 1_555 1_555 1_555 yes
N1 C1 C6 C5 -178.5(6) 1_555 1_555 1_555 1_555 yes
N1 C1 C6 C7 0.7(9) 1_555 1_555 1_555 1_555 yes
N1 C8 C7 C6 1.4(9) 1_555 1_555 1_555 1_555 yes
N1 C8 C9 N2 0.6(10) 1_555 1_555 1_555 1_555 yes
N1 C8 C9 C10 -178.5(7) 1_555 1_555 1_555 1_555 yes
N2 IR1 P1 C14 -30.7(3) 1_555 1_555 1_555 1_555 yes
N2 IR1 P1 C20 -162.3(3) 1_555 1_555 1_555 1_555 yes
N2 IR1 P1 C26 83.6(3) 1_555 1_555 1_555 1_555 yes
N2 IR1 SI1 C32 156.0(3) 1_555 1_555 1_555 1_555 yes
N2 IR1 SI1 C34 -84.7(3) 1_555 1_555 1_555 1_555 yes
N2 IR1 SI1 C36 32.0(3) 1_555 1_555 1_555 1_555 yes
N2 IR1 N1 C1 179.8(8) 1_555 1_555 1_555 1_555 yes
N2 IR1 N1 C8 -1.0(5) 1_555 1_555 1_555 1_555 yes
N2 C9 C8 C7 -178.2(8) 1_555 1_555 1_555 1_555 yes
N2 C9 C10 C11 2(1) 1_555 1_555 1_555 1_555 yes
N2 C13 C12 C11 0(1) 1_555 1_555 1_555 1_555 yes
C1 N1 C8 C7 -1.0(9) 1_555 1_555 1_555 1_555 yes
C1 N1 C8 C9 -180.0(7) 1_555 1_555 1_555 1_555 yes
C1 C2 C3 C4 0(1) 1_555 1_555 1_555 1_555 yes
C1 C6 C5 C4 0(1) 1_555 1_555 1_555 1_555 yes
C1 C6 C7 C8 -1.2(9) 1_555 1_555 1_555 1_555 yes
C2 C1 N1 C8 -177.5(8) 1_555 1_555 1_555 1_555 yes
C2 C1 C6 C5 0(1) 1_555 1_555 1_555 1_555 yes
C2 C1 C6 C7 178.5(8) 1_555 1_555 1_555 1_555 yes
C2 C3 C4 C5 -1(1) 1_555 1_555 1_555 1_555 yes
C3 C2 C1 C6 0(1) 1_555 1_555 1_555 1_555 yes
C3 C4 C5 C6 1(1) 1_555 1_555 1_555 1_555 yes
C4 C5 C6 C7 -179.3(8) 1_555 1_555 1_555 1_555 yes
C5 C6 C7 C8 177.7(8) 1_555 1_555 1_555 1_555 yes
C6 C1 N1 C8 0.2(8) 1_555 1_555 1_555 1_555 yes
C6 C7 C8 C9 -179.8(8) 1_555 1_555 1_555 1_555 yes
C7 C8 C9 C10 2(1) 1_555 1_555 1_555 1_555 yes
C8 C9 N2 C13 177.7(7) 1_555 1_555 1_555 1_555 yes
C8 C9 C10 C11 -178.6(8) 1_555 1_555 1_555 1_555 yes
C9 N2 C13 C12 1(1) 1_555 1_555 1_555 1_555 yes
C9 C10 C11 C12 0(1) 1_555 1_555 1_555 1_555 yes
C10 C9 N2 C13 -3(1) 1_555 1_555 1_555 1_555 yes
C10 C11 C12 C13 -1(1) 1_555 1_555 1_555 1_555 yes
C14 P1 C20 C21 16.2(7) 1_555 1_555 1_555 1_555 yes
C14 P1 C20 C25 -166.9(6) 1_555 1_555 1_555 1_555 yes
C14 P1 C26 C27 -73.7(7) 1_555 1_555 1_555 1_555 yes
C14 P1 C26 C31 107.8(6) 1_555 1_555 1_555 1_555 yes
C14 C15 C16 C17 -4(1) 1_555 1_555 1_555 1_555 yes
C14 C19 C18 C17 0(1) 1_555 1_555 1_555 1_555 yes
C15 C14 P1 C20 55.6(8) 1_555 1_555 1_555 1_555 yes
C15 C14 P1 C26 160.8(7) 1_555 1_555 1_555 1_555 yes
C15 C14 C19 C18 0(1) 1_555 1_555 1_555 1_555 yes
C15 C16 C17 C18 4(1) 1_555 1_555 1_555 1_555 yes
C16 C15 C14 C19 2(1) 1_555 1_555 1_555 1_555 yes
C16 C17 C18 C19 -2(1) 1_555 1_555 1_555 1_555 yes
C19 C14 P1 C20 -128.8(7) 1_555 1_555 1_555 1_555 yes
C19 C14 P1 C26 -23.6(7) 1_555 1_555 1_555 1_555 yes
C20 P1 C26 C27 31.5(7) 1_555 1_555 1_555 1_555 yes
C20 P1 C26 C31 -147.0(6) 1_555 1_555 1_555 1_555 yes
C20 C21 C22 C23 0(1) 1_555 1_555 1_555 1_555 yes
C20 C25 C24 C23 -1(1) 1_555 1_555 1_555 1_555 yes
C21 C20 P1 C26 -89.0(7) 1_555 1_555 1_555 1_555 yes
C21 C20 C25 C24 -1(1) 1_555 1_555 1_555 1_555 yes
C21 C22 C23 C24 -3(1) 1_555 1_555 1_555 1_555 yes
C22 C21 C20 C25 2(1) 1_555 1_555 1_555 1_555 yes
C22 C23 C24 C25 3(1) 1_555 1_555 1_555 1_555 yes
C25 C20 P1 C26 87.9(7) 1_555 1_555 1_555 1_555 yes
C26 C27 C28 C29 1(1) 1_555 1_555 1_555 1_555 yes
C26 C31 C30 C29 -1(1) 1_555 1_555 1_555 1_555 yes
C27 C26 C31 C30 0(1) 1_555 1_555 1_555 1_555 yes
C27 C28 C29 C30 -2(1) 1_555 1_555 1_555 1_555 yes
C28 C27 C26 C31 0(1) 1_555 1_555 1_555 1_555 yes
C28 C29 C30 C31 2(1) 1_555 1_555 1_555 1_555 yes
C32 SI1 C34 C35 -160.9(6) 1_555 1_555 1_555 1_555 yes
C32 SI1 C36 C37 58.9(7) 1_555 1_555 1_555 1_555 yes
C33 C32 SI1 C34 -48.7(7) 1_555 1_555 1_555 1_555 yes
C33 C32 SI1 C36 -161.6(6) 1_555 1_555 1_555 1_555 yes
C34 SI1 C36 C37 -53.2(7) 1_555 1_555 1_555 1_555 yes
C35 C34 SI1 C36 -46.8(6) 1_555 1_555 1_555 1_555 yes
